data_4338991
loop_
_publ_author_name
'Yoo, Houng Sik'
'Kim, Jae Il'
'Yang, Namgeun'
'Koh, Eui Kwan'
'Park, Je-Geun'
'Hong, Chang Seop'

_publ_section_title
;
 Uncommon ferromagnetic interactions in a homometallic Co(II) chain
 bridged by a single end-to-end azide.
;
_journal_issue 22
_journal_name_full 'Inorganic chemistry'
_journal_page_first 9054
_journal_page_last 9056
_journal_paper_doi 10.1021/ic7014995
_journal_volume 46
_journal_year 2007
_chemical_formula_sum 'C22 H33 Co N12 O2'
_chemical_formula_weight 556.53
_chemical_name_systematic
;
 ?
;
_space_group_IT_number 14
_symmetry_cell_setting monoclinic
_symmetry_space_group_name_Hall '-P 2ybc'
_symmetry_space_group_name_H-M 'P 1 21/c 1'
_atom_sites_solution_hydrogens geom
_atom_sites_solution_primary direct
_atom_sites_solution_secondary difmap
_audit_creation_method SHELXL-97
_cell_angle_alpha 90.00
_cell_angle_beta 95.0800(10)
_cell_angle_gamma 90.00
_cell_formula_units_Z 8
_cell_length_a 13.3729(3)
_cell_length_b 14.8031(3)
_cell_length_c 29.4844(7)
_cell_measurement_reflns_used 8738
_cell_measurement_temperature 293(2)
_cell_measurement_theta_max 26.083
_cell_measurement_theta_min 2.4035
_cell_volume 5813.8(2)
_computing_cell_refinement 'Bruker SMART APEXII'
_computing_data_collection 'Bruker SMART APEXII'
_computing_data_reduction 'Bruker SAINT'
_computing_molecular_graphics WingX
_computing_publication_material WingX
_computing_structure_refinement 'SHELXL-97 (Sheldrick, 1997)'
_computing_structure_solution 'SHELXS-97 (Sheldrick, 1997)'
_diffrn_ambient_temperature 293(2)
_diffrn_measured_fraction_theta_full 0.996
_diffrn_measured_fraction_theta_max 0.996
_diffrn_measurement_device_type 'CCD area detector'
_diffrn_measurement_method 'psi sacans'
_diffrn_radiation_monochromator graphite
_diffrn_radiation_source 'fine-focus sealed tube'
_diffrn_radiation_type MoK\a
_diffrn_radiation_wavelength 0.71073
_diffrn_reflns_av_R_equivalents 0.0608
_diffrn_reflns_av_sigmaI/netI 0.0722
_diffrn_reflns_limit_h_max 18
_diffrn_reflns_limit_h_min -16
_diffrn_reflns_limit_k_max 20
_diffrn_reflns_limit_k_min -19
_diffrn_reflns_limit_l_max 38
_diffrn_reflns_limit_l_min -40
_diffrn_reflns_number 61519
_diffrn_reflns_theta_full 29.40
_diffrn_reflns_theta_max 29.40
_diffrn_reflns_theta_min 1.39
_exptl_absorpt_coefficient_mu 0.631
_exptl_absorpt_correction_T_max 0.9752
_exptl_absorpt_correction_T_min 0.8237
_exptl_absorpt_correction_type multi-scan
_exptl_absorpt_process_details sadabs
_exptl_crystal_colour BROWN
_exptl_crystal_density_diffrn 1.272
_exptl_crystal_density_method 'not measured'
_exptl_crystal_description PLATE
_exptl_crystal_F_000 2336
_exptl_crystal_size_max 0.32
_exptl_crystal_size_mid 0.31
_exptl_crystal_size_min 0.04
_refine_diff_density_max 0.453
_refine_diff_density_min -0.573
_refine_diff_density_rms 0.060
_refine_ls_extinction_method none
_refine_ls_goodness_of_fit_ref 1.068
_refine_ls_hydrogen_treatment constr
_refine_ls_matrix_type full
_refine_ls_number_parameters 671
_refine_ls_number_reflns 16013
_refine_ls_number_restraints 0
_refine_ls_restrained_S_all 1.068
_refine_ls_R_factor_all 0.1226
_refine_ls_R_factor_gt 0.0625
_refine_ls_shift/su_max 0.019
_refine_ls_shift/su_mean 0.000
_refine_ls_structure_factor_coef Fsqd
_refine_ls_weighting_details 'calc w=1/[\s^2^(Fo^2^)+(0.0782P)^2^+0.2384P] where P=(Fo^2^+2Fc^2^)/3'
_refine_ls_weighting_scheme calc
_refine_ls_wR_factor_gt 0.1630
_refine_ls_wR_factor_ref 0.1801
_reflns_number_gt 8347
_reflns_number_total 16013
_reflns_threshold_expression >2sigma(I)
_cod_data_source_file ic7014995-file002.cif
_cod_data_source_block squeezed
_cod_depositor_comments
;
The following automatic conversions were performed:

'_symmetry_cell_setting' value 'Monoclinic' changed to 'monoclinic'
according to
/usr/data/users/saulius/automatic-downloads/retrospective/ACS/lib/dictionaries/cif_core.dic
dictionary named 'cif_core.dic' version 2.4.2 from
2011-04-26.

'_exptl_absorpt_correction_type' value 'MULTI-SCAN'
changed to 'multi-scan' according to
/usr/data/users/saulius/automatic-downloads/retrospective/ACS/lib/dictionaries/cif_core.dic
dictionary named 'cif_core.dic' version 2.4.2 from 2011-04-26.

Automatic conversion script
Id: cif_fix_values 2281 2013-09-26 08:29:07Z andrius 
;
_cod_original_sg_symbol_H-M P21/c
_cod_database_code 4338991

loop_
_symmetry_equiv_pos_as_xyz
'x, y, z'
'-x, y+1/2, -z+1/2'
'-x, -y, -z'
'x, -y-1/2, z-1/2'

loop_
_atom_site_label
_atom_site_type_symbol
_atom_site_fract_x
_atom_site_fract_y
_atom_site_fract_z
_atom_site_U_iso_or_equiv
_atom_site_adp_type
_atom_site_occupancy
_atom_site_symmetry_multiplicity
_atom_site_calc_flag
_atom_site_refinement_flags
Co1 Co 0.08122(3) 0.62042(3) 0.246361(13) 0.04013(12) Uani 1 1 d .
Co2 Co 0.42472(3) 0.24543(3) 0.248860(13) 0.04142(12) Uani 1 1 d .
N2 N -0.03199(19) 0.7667(2) 0.21225(9) 0.0508(7) Uani 1 1 d .
N1 N -0.02946(19) 0.68580(17) 0.21366(9) 0.0494(6) Uani 1 1 d .
N3 N -0.0409(3) 0.8430(2) 0.20912(14) 0.0882(11) Uani 1 1 d .
N4 N 0.1753(2) 0.71924(18) 0.24332(9) 0.0527(7) Uani 1 1 d .
N11 N -0.00931(18) 0.52085(16) 0.25282(8) 0.0469(6) Uani 1 1 d .
H11 H 0.0286 0.4745 0.2652 0.056 Uiso 1 1 calc R
N7 N 0.1837(2) 0.54187(18) 0.27718(9) 0.0538(7) Uani 1 1 d .
N10 N 0.03770(18) 0.66384(17) 0.30525(8) 0.0458(6) Uani 1 1 d .
H10 H -0.0091 0.7074 0.2981 0.055 Uiso 1 1 calc R
N12 N 0.10383(19) 0.56653(18) 0.18658(8) 0.0503(6) Uani 1 1 d .
H12 H 0.0771 0.6064 0.1654 0.060 Uiso 1 1 calc R
N22 N 0.38950(18) 0.28623(17) 0.30963(8) 0.0475(6) Uani 1 1 d .
H22 H 0.4173 0.2452 0.3300 0.057 Uiso 1 1 calc R
N23 N 0.51059(18) 0.35056(17) 0.24992(9) 0.0479(6) Uani 1 1 d .
H23 H 0.4731 0.3967 0.2370 0.058 Uiso 1 1 calc R
C31 C 0.5388(3) 0.3761(2) 0.29789(12) 0.0591(9) Uani 1 1 d .
H31A H 0.5679 0.4361 0.2997 0.071 Uiso 1 1 calc R
H31B H 0.5870 0.3336 0.3122 0.071 Uiso 1 1 calc R
C30 C 0.4427(3) 0.3738(2) 0.32063(13) 0.0623(9) Uani 1 1 d .
H30A H 0.4572 0.3794 0.3533 0.075 Uiso 1 1 calc R
H30B H 0.4002 0.4239 0.3100 0.075 Uiso 1 1 calc R
N20 N 0.2388(2) 0.29255(17) 0.20627(8) 0.0472(6) Uani 1 1 d .
N19 N 0.3193(2) 0.32186(17) 0.21859(9) 0.0511(6) Uani 1 1 d .
N21 N 0.1596(2) 0.2692(2) 0.19292(11) 0.0719(9) Uani 1 1 d .
C29 C 0.2816(2) 0.2930(2) 0.31837(11) 0.0541(8) Uani 1 1 d .
H29A H 0.2477 0.2376 0.3085 0.065 Uiso 1 1 calc R
H29B H 0.2509 0.3421 0.3004 0.065 Uiso 1 1 calc R
N13 N 0.53746(19) 0.18110(18) 0.28136(9) 0.0504(6) Uani 1 1 d .
N24 N 0.47929(19) 0.21726(18) 0.18997(8) 0.0493(6) Uani 1 1 d .
H24 H 0.5218 0.1697 0.1954 0.059 Uiso 1 1 calc R
N16 N 0.3396(2) 0.13862(18) 0.24458(9) 0.0534(7) Uani 1 1 d .
C9 C -0.0807(2) 0.5446(2) 0.28620(11) 0.0568(9) Uani 1 1 d .
H9A H -0.1142 0.4911 0.2963 0.068 Uiso 1 1 calc R
H9B H -0.1310 0.5866 0.2731 0.068 Uiso 1 1 calc R
C8 C -0.0170(3) 0.5878(2) 0.32518(11) 0.0584(9) Uani 1 1 d .
H8A H -0.0589 0.6101 0.3480 0.070 Uiso 1 1 calc R
H8B H 0.0301 0.5443 0.3394 0.070 Uiso 1 1 calc R
C10 C -0.0497(3) 0.4908(2) 0.20741(12) 0.0570(9) Uani 1 1 d .
H10A H -0.0973 0.5345 0.1936 0.068 Uiso 1 1 calc R
H10B H -0.0831 0.4329 0.2091 0.068 Uiso 1 1 calc R
N5 N 0.1871(2) 0.7620(2) 0.21015(10) 0.0583(7) Uani 1 1 d .
N6 N 0.2047(3) 0.8036(3) 0.17885(13) 0.0974(12) Uani 1 1 d .
C33 C 0.5429(3) 0.2953(3) 0.17793(12) 0.0634(9) Uani 1 1 d .
H33A H 0.5017 0.3408 0.1617 0.076 Uiso 1 1 calc R
H33B H 0.5933 0.2751 0.1584 0.076 Uiso 1 1 calc R
C32 C 0.5926(2) 0.3342(2) 0.22106(11) 0.0562(8) Uani 1 1 d .
H32A H 0.6409 0.2920 0.2355 0.067 Uiso 1 1 calc R
H32B H 0.6268 0.3901 0.2151 0.067 Uiso 1 1 calc R
N17 N 0.3229(2) 0.09577(18) 0.27759(10) 0.0532(7) Uani 1 1 d .
N18 N 0.3035(3) 0.0526(2) 0.30821(12) 0.0799(10) Uani 1 1 d .
N14 N 0.53943(19) 0.1009(2) 0.28679(9) 0.0520(7) Uani 1 1 d .
N15 N 0.5469(2) 0.0252(2) 0.29475(13) 0.0782(10) Uani 1 1 d .
C35 C 0.4547(3) 0.1707(3) 0.10751(11) 0.0601(9) Uani 1 1 d .
C40 C 0.5058(3) 0.0907(3) 0.10153(12) 0.0695(10) Uani 1 1 d .
H40 H 0.5102 0.0479 0.1247 0.083 Uiso 1 1 calc R
C34 C 0.4070(3) 0.1899(3) 0.15093(11) 0.0641(9) Uani 1 1 d .
H34A H 0.3578 0.2377 0.1452 0.077 Uiso 1 1 calc R
H34B H 0.3715 0.1363 0.1595 0.077 Uiso 1 1 calc R
C27 C 0.2770(3) 0.2383(3) 0.39857(14) 0.0813(12) Uani 1 1 d .
H27 H 0.2931 0.1811 0.3884 0.098 Uiso 1 1 calc R
C26 C 0.2640(4) 0.2505(4) 0.44337(15) 0.0937(15) Uani 1 1 d .
H26 H 0.2700 0.2016 0.4632 0.112 Uiso 1 1 calc R
C28 C 0.2668(2) 0.3089(2) 0.36756(11) 0.0553(8) Uani 1 1 d .
N8 N 0.2663(2) 0.56694(18) 0.28875(9) 0.0533(7) Uani 1 1 d .
N9 N 0.3466(3) 0.5871(3) 0.30152(13) 0.0930(12) Uani 1 1 d .
C14 C 0.2193(4) 0.6033(3) 0.09602(15) 0.0923(14) Uani 1 1 d .
H14 H 0.2188 0.6615 0.1078 0.111 Uiso 1 1 calc R
C13 C 0.2161(3) 0.5330(3) 0.12541(12) 0.0647(10) Uani 1 1 d .
C12 C 0.2094(2) 0.5500(3) 0.17493(11) 0.0593(9) Uani 1 1 d .
H12A H 0.2503 0.6020 0.1841 0.071 Uiso 1 1 calc R
H12B H 0.2365 0.4982 0.1921 0.071 Uiso 1 1 calc R
C15 C 0.2233(5) 0.5934(4) 0.04966(16) 0.1102(18) Uani 1 1 d .
H15 H 0.2265 0.6433 0.0307 0.132 Uiso 1 1 calc R
C38 C 0.5459(3) 0.1366(3) 0.02768(13) 0.0723(11) Uani 1 1 d .
C25 C 0.2424(3) 0.3337(4) 0.45925(13) 0.0779(12) Uani 1 1 d .
C37 C 0.4939(4) 0.2156(3) 0.03281(13) 0.0853(13) Uani 1 1 d .
H37 H 0.4888 0.2583 0.0096 0.102 Uiso 1 1 calc R
C23 C 0.2438(3) 0.3911(3) 0.38399(13) 0.0799(12) Uani 1 1 d .
H23A H 0.2359 0.4397 0.3640 0.096 Uiso 1 1 calc R
C24 C 0.2314(4) 0.4051(3) 0.43007(14) 0.0921(14) Uani 1 1 d .
H24A H 0.2160 0.4622 0.4406 0.110 Uiso 1 1 calc R
C39 C 0.5495(3) 0.0734(3) 0.06253(13) 0.0797(12) Uani 1 1 d .
H39 H 0.5821 0.0187 0.0592 0.096 Uiso 1 1 calc R
C36 C 0.4491(3) 0.2314(3) 0.07269(13) 0.0832(13) Uani 1 1 d .
H36 H 0.4141 0.2851 0.0758 0.100 Uiso 1 1 calc R
C6 C 0.1001(3) 0.7127(2) 0.38592(11) 0.0543(8) Uani 1 1 d .
C5 C 0.1675(4) 0.6715(3) 0.41726(15) 0.0993(16) Uani 1 1 d .
H5 H 0.2217 0.6410 0.4068 0.119 Uiso 1 1 calc R
C7 C 0.1186(3) 0.7081(3) 0.33690(11) 0.0737(11) Uani 1 1 d .
H7A H 0.1809 0.6756 0.3345 0.088 Uiso 1 1 calc R
H7B H 0.1283 0.7692 0.3262 0.088 Uiso 1 1 calc R
C1 C 0.0246(3) 0.7603(3) 0.40236(14) 0.0786(12) Uani 1 1 d .
H1 H -0.0204 0.7918 0.3824 0.094 Uiso 1 1 calc R
C2 C 0.0137(4) 0.7626(5) 0.44914(19) 0.123(2) Uani 1 1 d .
H2 H -0.0387 0.7948 0.4602 0.148 Uiso 1 1 calc R
C18 C 0.2187(3) 0.4461(3) 0.10709(13) 0.0738(11) Uani 1 1 d .
H18 H 0.2183 0.3965 0.1265 0.089 Uiso 1 1 calc R
C17 C 0.2219(4) 0.4318(3) 0.06121(15) 0.0911(14) Uani 1 1 d .
H17 H 0.2239 0.3736 0.0495 0.109 Uiso 1 1 calc R
C16 C 0.2223(4) 0.5070(4) 0.03260(15) 0.1030(17) Uani 1 1 d .
C3 C 0.0806(6) 0.7172(5) 0.47811(15) 0.117(2) Uani 1 1 d .
C4 C 0.1590(6) 0.6734(5) 0.46170(19) 0.134(2) Uani 1 1 d .
H4 H 0.2067 0.6448 0.4816 0.161 Uiso 1 1 calc R
C21 C 0.2234(8) 0.5619(5) -0.0446(2) 0.209(5) Uani 1 1 d .
H21A H 0.2838 0.5977 -0.0383 0.251 Uiso 1 1 calc R
H21B H 0.1659 0.6003 -0.0408 0.251 Uiso 1 1 calc R
C22 C 0.2181(8) 0.5278(6) -0.0909(2) 0.247(6) Uani 1 1 d .
H22A H 0.2748 0.4894 -0.0944 0.371 Uiso 1 1 calc R
H22B H 0.2187 0.5775 -0.1118 0.371 Uiso 1 1 calc R
H22C H 0.1573 0.4938 -0.0972 0.371 Uiso 1 1 calc R
C43 C 0.5889(4) 0.1766(4) -0.04609(15) 0.1088(18) Uani 1 1 d .
H43A H 0.6123 0.2354 -0.0352 0.131 Uiso 1 1 calc R
H43B H 0.5202 0.1827 -0.0594 0.131 Uiso 1 1 calc R
C44 C 0.6555(4) 0.1412(5) -0.08161(15) 0.139(3) Uani 1 1 d .
H44A H 0.7230 0.1344 -0.0680 0.208 Uiso 1 1 calc R
H44B H 0.6547 0.1832 -0.1064 0.208 Uiso 1 1 calc R
H44C H 0.6307 0.0838 -0.0927 0.208 Uiso 1 1 calc R
C41 C 0.2108(5) 0.4236(5) 0.52408(17) 0.141(2) Uani 1 1 d .
H41A H 0.1545 0.4530 0.5070 0.169 Uiso 1 1 calc R
H41B H 0.2698 0.4610 0.5222 0.169 Uiso 1 1 calc R
C42 C 0.1894(5) 0.4134(6) 0.57275(17) 0.161(3) Uani 1 1 d .
H42A H 0.1182 0.4113 0.5746 0.242 Uiso 1 1 calc R
H42B H 0.2172 0.4639 0.5900 0.242 Uiso 1 1 calc R
H42C H 0.2193 0.3585 0.5848 0.242 Uiso 1 1 calc R
O3 O 0.2269(2) 0.3382(3) 0.50518(9) 0.1031(10) Uani 1 1 d .
O4 O 0.5937(2) 0.1136(2) -0.00944(9) 0.0980(10) Uani 1 1 d .
O2 O 0.2242(4) 0.4866(3) -0.01327(11) 0.1472(17) Uani 1 1 d .
O1 O 0.0778(5) 0.7129(5) 0.52443(12) 0.211(3) Uani 1 1 d .
C11 C 0.0410(3) 0.4832(2) 0.18032(12) 0.0624(9) Uani 1 1 d .
H11A H 0.0805 0.4309 0.1904 0.075 Uiso 1 1 calc R
H11B H 0.0192 0.4754 0.1483 0.075 Uiso 1 1 calc R
C19 C 0.0035(6) 0.7440(10) 0.5441(3) 0.326(10) Uani 1 1 d .
H19A H -0.0586 0.7229 0.5281 0.392 Uiso 1 1 calc R
H19B H 0.0040 0.8095 0.5426 0.392 Uiso 1 1 calc R
C20 C 0.0079(7) 0.7142(12) 0.5942(2) 0.394(11) Uani 1 1 d .
H20A H 0.0529 0.7529 0.6124 0.591 Uiso 1 1 calc R
H20B H 0.0314 0.6530 0.5969 0.591 Uiso 1 1 calc R
H20C H -0.0580 0.7181 0.6047 0.591 Uiso 1 1 calc R

loop_
_atom_site_aniso_label
_atom_site_aniso_U_11
_atom_site_aniso_U_22
_atom_site_aniso_U_33
_atom_site_aniso_U_23
_atom_site_aniso_U_13
_atom_site_aniso_U_12
Co1 0.0380(2) 0.0393(2) 0.0423(2) -0.00086(17) -0.00046(17) 0.00021(17)
Co2 0.0370(2) 0.0395(2) 0.0469(2) 0.00120(17) -0.00097(17) 0.00169(17)
N2 0.0447(16) 0.0528(19) 0.0539(16) -0.0059(13) -0.0022(12) 0.0072(13)
N1 0.0490(16) 0.0380(15) 0.0590(16) -0.0012(12) -0.0074(12) 0.0046(12)
N3 0.076(2) 0.0452(19) 0.139(3) -0.007(2) -0.011(2) 0.0075(17)
N4 0.0540(17) 0.0548(16) 0.0479(15) 0.0051(13) -0.0024(13) -0.0110(13)
N11 0.0424(15) 0.0405(14) 0.0575(15) 0.0018(12) 0.0022(12) -0.0010(11)
N7 0.0416(16) 0.0522(16) 0.0657(18) 0.0070(13) -0.0059(13) 0.0014(13)
N10 0.0408(14) 0.0512(15) 0.0451(14) -0.0018(11) 0.0021(11) -0.0019(12)
N12 0.0484(16) 0.0526(16) 0.0493(15) -0.0048(12) 0.0006(12) 0.0046(13)
N22 0.0408(15) 0.0472(15) 0.0538(15) -0.0015(12) -0.0001(12) 0.0018(12)
N23 0.0392(14) 0.0430(14) 0.0604(16) 0.0021(12) -0.0022(12) -0.0007(11)
C31 0.052(2) 0.057(2) 0.067(2) -0.0132(17) -0.0014(17) -0.0100(16)
C30 0.056(2) 0.060(2) 0.071(2) -0.0160(18) 0.0042(18) -0.0024(17)
N20 0.0435(17) 0.0499(16) 0.0472(15) 0.0098(12) -0.0020(13) 0.0054(13)
N19 0.0412(16) 0.0448(15) 0.0651(17) 0.0070(13) -0.0082(13) 0.0041(12)
N21 0.0492(19) 0.074(2) 0.089(2) 0.0147(17) -0.0123(17) -0.0089(16)
C29 0.0467(19) 0.057(2) 0.059(2) -0.0060(16) 0.0071(15) 0.0033(16)
N13 0.0482(16) 0.0441(16) 0.0568(16) -0.0021(12) -0.0080(12) 0.0034(12)
N24 0.0463(15) 0.0533(16) 0.0479(14) -0.0017(12) 0.0012(12) 0.0026(12)
N16 0.0558(17) 0.0471(15) 0.0558(16) 0.0030(13) -0.0038(13) -0.0102(13)
C9 0.0462(19) 0.056(2) 0.069(2) -0.0021(17) 0.0114(17) -0.0084(16)
C8 0.057(2) 0.062(2) 0.058(2) 0.0064(17) 0.0139(17) 0.0004(17)
C10 0.053(2) 0.0436(18) 0.072(2) -0.0117(16) -0.0039(17) -0.0039(15)
N5 0.0436(16) 0.070(2) 0.0600(18) 0.0102(15) -0.0024(14) -0.0115(14)
N6 0.086(3) 0.117(3) 0.088(3) 0.043(2) 0.000(2) -0.027(2)
C33 0.061(2) 0.071(2) 0.060(2) 0.0074(18) 0.0138(18) -0.0042(19)
C32 0.0429(19) 0.057(2) 0.068(2) 0.0052(17) 0.0056(16) -0.0076(16)
N17 0.0442(16) 0.0459(15) 0.0684(19) 0.0053(14) -0.0011(14) -0.0002(12)
N18 0.081(2) 0.079(2) 0.081(2) 0.0288(19) 0.0167(18) -0.0027(19)
N14 0.0415(16) 0.0503(18) 0.0622(17) -0.0034(14) -0.0070(13) 0.0042(13)
N15 0.070(2) 0.0384(17) 0.122(3) -0.0022(17) -0.0191(19) 0.0056(15)
C35 0.056(2) 0.077(3) 0.0457(18) -0.0026(17) -0.0010(16) -0.0008(18)
C40 0.092(3) 0.068(2) 0.049(2) -0.0010(18) 0.007(2) -0.004(2)
C34 0.056(2) 0.086(3) 0.0504(19) -0.0036(18) 0.0014(16) -0.0010(19)
C27 0.100(3) 0.070(3) 0.076(3) 0.010(2) 0.026(2) 0.014(2)
C26 0.108(4) 0.102(4) 0.074(3) 0.026(3) 0.023(3) 0.016(3)
C28 0.049(2) 0.063(2) 0.0545(19) 0.0031(17) 0.0083(15) 0.0045(16)
N8 0.0486(18) 0.0565(17) 0.0541(16) 0.0170(13) 0.0019(14) 0.0021(14)
N9 0.048(2) 0.107(3) 0.118(3) 0.047(2) -0.025(2) -0.019(2)
C14 0.134(4) 0.074(3) 0.073(3) -0.005(2) 0.034(3) 0.017(3)
C13 0.065(2) 0.074(3) 0.056(2) -0.0040(19) 0.0110(18) 0.0097(19)
C12 0.049(2) 0.073(2) 0.057(2) -0.0073(17) 0.0095(16) 0.0124(17)
C15 0.169(5) 0.092(4) 0.074(3) 0.008(3) 0.036(3) 0.033(4)
C38 0.062(2) 0.101(3) 0.054(2) -0.013(2) 0.0105(18) -0.007(2)
C25 0.072(3) 0.111(4) 0.051(2) 0.005(2) 0.0107(19) -0.008(3)
C37 0.102(3) 0.099(3) 0.054(2) 0.017(2) -0.001(2) 0.007(3)
C23 0.112(4) 0.069(3) 0.063(2) 0.003(2) 0.030(2) 0.010(2)
C24 0.133(4) 0.074(3) 0.074(3) -0.011(2) 0.034(3) -0.008(3)
C39 0.093(3) 0.083(3) 0.064(2) -0.004(2) 0.014(2) 0.012(2)
C36 0.087(3) 0.105(3) 0.056(2) 0.009(2) 0.004(2) 0.025(3)
C6 0.061(2) 0.054(2) 0.0461(18) -0.0054(15) -0.0049(16) 0.0006(17)
C5 0.129(4) 0.080(3) 0.081(3) -0.016(2) -0.039(3) 0.026(3)
C7 0.065(2) 0.101(3) 0.055(2) -0.025(2) 0.0043(18) -0.018(2)
C1 0.067(3) 0.103(3) 0.064(2) -0.018(2) -0.003(2) 0.009(2)
C2 0.077(3) 0.206(7) 0.090(4) -0.071(4) 0.025(3) -0.026(4)
C18 0.093(3) 0.069(3) 0.060(2) -0.0048(19) 0.013(2) 0.016(2)
C17 0.117(4) 0.085(3) 0.073(3) -0.014(2) 0.018(3) 0.023(3)
C16 0.132(4) 0.123(4) 0.055(3) -0.013(3) 0.010(3) 0.042(4)
C3 0.126(5) 0.179(6) 0.043(3) -0.011(3) -0.002(3) -0.069(5)
C4 0.185(7) 0.142(6) 0.067(3) 0.022(3) -0.039(4) -0.008(5)
C21 0.382(13) 0.173(7) 0.075(4) 0.008(4) 0.037(6) 0.151(8)
C22 0.391(15) 0.276(11) 0.071(4) -0.008(5) -0.002(6) 0.179(11)
C43 0.105(4) 0.162(5) 0.061(3) -0.002(3) 0.014(3) -0.026(4)
C44 0.115(4) 0.245(8) 0.060(3) -0.025(4) 0.029(3) -0.045(5)
C41 0.176(6) 0.175(6) 0.079(3) -0.033(4) 0.051(4) -0.047(5)
C42 0.143(6) 0.272(9) 0.073(3) -0.018(5) 0.038(3) -0.026(6)
O3 0.102(2) 0.152(3) 0.0567(17) 0.0037(19) 0.0197(16) -0.005(2)
O4 0.100(2) 0.140(3) 0.0559(16) -0.0130(17) 0.0214(16) -0.009(2)
O2 0.220(5) 0.164(4) 0.059(2) -0.006(2) 0.017(2) 0.073(3)
O1 0.231(6) 0.344(8) 0.061(2) -0.035(3) 0.021(3) -0.151(6)
C11 0.059(2) 0.056(2) 0.073(2) -0.0224(18) 0.0057(18) -0.0038(17)
C19 0.137(7) 0.74(3) 0.109(6) -0.131(10) 0.069(5) -0.180(11)
C20 0.175(8) 0.95(3) 0.056(4) -0.024(9) 0.018(4) -0.239(14)

loop_
_atom_type_symbol
_atom_type_description
_atom_type_scat_dispersion_real
_atom_type_scat_dispersion_imag
_atom_type_scat_source
C C 0.0033 0.0016 'International Tables Vol C Tables 4.2.6.8 and 6.1.1.4'
H H 0.0000 0.0000 'International Tables Vol C Tables 4.2.6.8 and 6.1.1.4'
N N 0.0061 0.0033 'International Tables Vol C Tables 4.2.6.8 and 6.1.1.4'
O O 0.0106 0.0060 'International Tables Vol C Tables 4.2.6.8 and 6.1.1.4'
Co Co 0.3494 0.9721 'International Tables Vol C Tables 4.2.6.8 and 6.1.1.4'

loop_
_geom_angle_atom_site_label_1
_geom_angle_atom_site_label_2
_geom_angle_atom_site_label_3
_geom_angle
N11 Co1 N4 176.80(11)
N11 Co1 N1 88.42(11)
N4 Co1 N1 94.01(11)
N11 Co1 N7 85.41(11)
N4 Co1 N7 92.25(12)
N1 Co1 N7 173.31(11)
N11 Co1 N12 85.80(11)
N4 Co1 N12 96.43(11)
N1 Co1 N12 85.92(11)
N7 Co1 N12 91.03(11)
N11 Co1 N10 85.75(10)
N4 Co1 N10 92.17(11)
N1 Co1 N10 90.19(11)
N7 Co1 N10 91.93(11)
N12 Co1 N10 170.79(10)
N23 Co2 N16 177.08(11)
N23 Co2 N13 87.31(11)
N16 Co2 N13 93.28(11)
N23 Co2 N19 86.85(11)
N16 Co2 N19 92.65(12)
N13 Co2 N19 173.81(11)
N23 Co2 N24 85.38(11)
N16 Co2 N24 91.77(11)
N13 Co2 N24 89.95(11)
N19 Co2 N24 91.62(11)
N23 Co2 N22 85.91(11)
N16 Co2 N22 96.98(11)
N13 Co2 N22 86.58(11)
N19 Co2 N22 90.96(11)
N24 Co2 N22 170.76(10)
N3 N2 N1 175.0(4)
N2 N1 Co1 122.1(2)
N5 N4 Co1 125.1(2)
C10 N11 C9 118.3(3)
C10 N11 Co1 109.0(2)
C9 N11 Co1 109.47(19)
N8 N7 Co1 122.9(2)
C8 N10 C7 115.6(3)
C8 N10 Co1 106.98(19)
C7 N10 Co1 115.47(19)
C11 N12 C12 111.5(3)
C11 N12 Co1 108.27(19)
C12 N12 Co1 119.3(2)
C29 N22 C30 110.6(2)
C29 N22 Co2 119.11(19)
C30 N22 Co2 108.17(19)
C32 N23 C31 117.2(2)
C32 N23 Co2 109.33(19)
C31 N23 Co2 108.8(2)
N23 C31 C30 105.4(3)
N22 C30 C31 109.4(3)
N21 N20 N19 175.7(3)
N20 N19 Co2 121.6(2)
N22 C29 C28 113.0(3)
N14 N13 Co2 123.6(2)
C34 N24 C33 111.7(3)
C34 N24 Co2 117.9(2)
C33 N24 Co2 107.8(2)
N17 N16 Co2 121.8(2)
N11 C9 C8 104.7(3)
N10 C8 C9 106.4(3)
N11 C10 C11 104.8(3)
N6 N5 N4 175.7(4)
N24 C33 C32 108.3(3)
N23 C32 C33 105.0(3)
N18 N17 N16 177.0(4)
N15 N14 N13 174.7(3)
C36 C35 C40 117.6(4)
C36 C35 C34 121.1(4)
C40 C35 C34 121.3(3)
C39 C40 C35 121.5(4)
N24 C34 C35 114.3(3)
C26 C27 C28 121.8(4)
C25 C26 C27 120.3(4)
C23 C28 C27 116.9(3)
C23 C28 C29 122.7(3)
C27 C28 C29 120.4(3)
N9 N8 N7 176.2(3)
C13 C14 C15 123.9(4)
C14 C13 C18 117.1(3)
C14 C13 C12 120.3(4)
C18 C13 C12 122.6(4)
C13 C12 N12 113.0(3)
C16 C15 C14 117.5(5)
O4 C38 C37 125.4(4)
O4 C38 C39 116.1(4)
C37 C38 C39 118.4(4)
C26 C25 C24 120.0(4)
C26 C25 O3 115.8(4)
C24 C25 O3 124.1(5)
C38 C37 C36 119.9(4)
C28 C23 C24 122.1(4)
C25 C24 C23 118.8(4)
C40 C39 C38 120.7(4)
C35 C36 C37 121.9(4)
C1 C6 C5 117.1(4)
C1 C6 C7 124.3(3)
C5 C6 C7 118.5(4)
C4 C5 C6 123.1(5)
C6 C7 N10 116.5(3)
C6 C1 C2 120.7(4)
C3 C2 C1 119.1(5)
C17 C18 C13 121.7(4)
C18 C17 C16 118.3(4)
C15 C16 O2 124.0(5)
C15 C16 C17 121.4(4)
O2 C16 C17 114.6(5)
C4 C3 C2 119.9(5)
C4 C3 O1 115.0(7)
C2 C3 O1 125.1(7)
C5 C4 C3 119.9(6)
O2 C21 C22 109.2(6)
O4 C43 C44 107.8(5)
O3 C41 C42 109.8(6)
C25 O3 C41 118.1(4)
C38 O4 C43 117.0(4)
C16 O2 C21 117.0(5)
C19 O1 C3 121.7(8)
N12 C11 C10 110.0(3)
O1 C19 C20 111.5(11)

loop_
_geom_bond_atom_site_label_1
_geom_bond_atom_site_label_2
_geom_bond_distance
Co1 N11 1.928(2)
Co1 N4 1.937(3)
Co1 N1 1.950(2)
Co1 N7 1.958(3)
Co1 N12 1.982(2)
Co1 N10 1.986(2)
Co2 N23 1.933(2)
Co2 N16 1.946(3)
Co2 N13 1.960(3)
Co2 N19 1.960(2)
Co2 N24 1.986(2)
Co2 N22 1.987(2)
N2 N3 1.139(4)
N2 N1 1.199(4)
N4 N5 1.187(4)
N11 C10 1.468(4)
N11 C9 1.473(4)
N7 N8 1.187(4)
N10 C8 1.491(4)
N10 C7 1.514(4)
N12 C11 1.494(4)
N12 C12 1.502(4)
N22 C29 1.491(4)
N22 C30 1.500(4)
N23 C32 1.466(4)
N23 C31 1.480(4)
C31 C30 1.501(5)
N20 N21 1.150(4)
N20 N19 1.187(3)
C29 C28 1.500(4)
N13 N14 1.198(4)
N24 C34 1.492(4)
N24 C33 1.496(4)
N16 N17 1.199(4)
C9 C8 1.511(5)
C10 C11 1.515(5)
N5 N6 1.152(4)
C33 C32 1.497(5)
N17 N18 1.154(4)
N14 N15 1.148(4)
C35 C36 1.362(5)
C35 C40 1.385(5)
C35 C34 1.508(5)
C40 C39 1.360(5)
C27 C26 1.359(5)
C27 C28 1.387(5)
C26 C25 1.357(6)
C28 C23 1.355(5)
N8 N9 1.145(4)
C14 C13 1.357(5)
C14 C15 1.380(6)
C13 C18 1.398(5)
C13 C12 1.492(4)
C15 C16 1.373(7)
C38 O4 1.358(4)
C38 C37 1.376(6)
C38 C39 1.387(6)
C25 C24 1.363(6)
C25 O3 1.390(4)
C37 C36 1.386(5)
C23 C24 1.399(5)
C6 C1 1.356(5)
C6 C5 1.374(5)
C6 C7 1.489(4)
C5 C4 1.326(7)
C1 C2 1.400(6)
C2 C3 1.359(8)
C18 C17 1.373(5)
C17 C16 1.397(6)
C16 O2 1.388(5)
C3 C4 1.357(9)
C3 O1 1.371(6)
C21 O2 1.447(7)
C21 C22 1.453(8)
C43 O4 1.425(6)
C43 C44 1.527(6)
C41 O3 1.405(7)
C41 C42 1.495(6)
O1 C19 1.280(10)
C19 C20 1.540(11)
